data_4347785
loop_
_publ_author_name
'Axthammer, Quirin J.'
'Klap\"otke, Thomas M'
'Krumm, Burkhard'
'Reith, Thomas'

_publ_section_title
;
 Energetic Sila-Nitrocarbamates: Silicon Analogues of Neo-Pentane
 Derivatives.
;
_journal_issue 9
_journal_name_full 'Inorganic chemistry'
_journal_page_first 4683
_journal_page_last 4692
_journal_paper_doi 10.1021/acs.inorgchem.6b00602
_journal_volume 55
_journal_year 2016
_chemical_formula_moiety 'C6 H12 N4 O8 Si'
_chemical_formula_sum 'C6 H12 N4 O8 Si'
_chemical_formula_weight 296.267
_chemical_name_common '(dimethylsilanediyl)bis(methylene) bis(nitrocarbamate)'
_chemical_name_systematic '(dimethylsilanediyl)bis(methylene) bis(nitrocarbamate)'
_space_group_IT_number 2
_space_group_name_Hall '-P 1'
_space_group_name_H-M_alt 'P -1'
_symmetry_cell_setting triclinic
_symmetry_Int_Tables_number 2
_symmetry_space_group_name_Hall '-P 1'
_symmetry_space_group_name_H-M 'P -1'
_atom_sites_solution_hydrogens geom
_atom_sites_solution_primary direct
_atom_sites_solution_secondary difmap
_audit_creation_date
;
'Thu Mar 19 05:50:08 2015'
;
_audit_creation_method SHELXL-97
_cell_angle_alpha 83.530(4)
_cell_angle_beta 87.158(5)
_cell_angle_gamma 81.859(5)
_cell_formula_units_Z 2
_cell_length_a 7.2240(5)
_cell_length_b 7.4110(4)
_cell_length_c 12.2810(6)
_cell_measurement_reflns_used 1697
_cell_measurement_temperature 173(2)
_cell_measurement_theta_max 28.9820
_cell_measurement_theta_min 4.4870
_cell_volume 646.34(7)
_computing_cell_refinement
;
CrysAlisPro, Agilent Technologies,
Version 1.171.37.33 (release 27-03-2014 CrysAlis171 .NET)
(compiled Mar 27 2014,17:12:48)
;
_computing_data_collection
;
CrysAlisPro, Agilent Technologies,
Version 1.171.37.33 (release 27-03-2014 CrysAlis171 .NET)
(compiled Mar 27 2014,17:12:48)
;
_computing_data_reduction
;
CrysAlisPro, Agilent Technologies,
Version 1.171.37.33 (release 27-03-2014 CrysAlis171 .NET)
(compiled Mar 27 2014,17:12:48)
;
_computing_molecular_graphics
;
'ORTEP (M. N. Burnett, C. K. Johnson, ORTEP-III: Oak Ridge Thermal Ellipsoid
# Plot Program for Crystal Structure Illustrations, Oak Ridge National
# Laboratory Report ORNL-6895, 1996). Windows version (L. J. Farrugia, Univ.
# Glasgow) used --- SCHAKAL (E. Keller, University of  Freiburg (Breisgau),
# Germany, 1995)'
;
_computing_publication_material
;PLATON (A. L. Spek, Acta Crystallogr, Sect. A, 1990, 46, C34, 1995 version).
# --- T.B.Cohen, Pure Appl. Chem. 1996,68,2339-2359 (atomic masses).
;
_computing_structure_refinement 'SHELXL-97 (Sheldrick, 1997)'
_computing_structure_solution SIR-97
_diffrn_ambient_temperature 173(2)
_diffrn_detector_area_resol_mean 15.9809
_diffrn_measured_fraction_theta_full 0.996
_diffrn_measured_fraction_theta_max 0.996
_diffrn_measurement_details
;
#__ type_ start__ end____ width___ exp.time_
  1 omega  -47.00   47.00   0.5000   15.0000
omega____ theta____ kappa____ phi______ frames
    -      -23.2957   57.0000  150.0000 188

#__ type_ start__ end____ width___ exp.time_
  2 omega  -25.00   22.00   0.5000   15.0000
omega____ theta____ kappa____ phi______ frames
    -      -23.2957  -99.0000  -90.0000 94

#__ type_ start__ end____ width___ exp.time_
  3 omega  -47.00   47.00   0.5000   15.0000
omega____ theta____ kappa____ phi______ frames
    -      -23.2957   57.0000  -90.0000 188

#__ type_ start__ end____ width___ exp.time_
  4 omega  -20.00    7.00   0.5000   15.0000
omega____ theta____ kappa____ phi______ frames
    -      -23.2957  -99.0000  150.0000 54

#__ type_ start__ end____ width___ exp.time_
  5 omega  -54.00  -24.00   0.5000   15.0000
omega____ theta____ kappa____ phi______ frames
    -      -23.2957   77.0000    0.0000 60

#__ type_ start__ end____ width___ exp.time_
  6 omega  -45.00   41.00   0.5000   15.0000
omega____ theta____ kappa____ phi______ frames
    -      -23.2957   38.0000  -90.0000 172

#__ type_ start__ end____ width___ exp.time_
  7 omega   -5.00   22.00   0.5000   15.0000
omega____ theta____ kappa____ phi______ frames
    -      -23.2957  -99.0000 -150.0000 54

#__ type_ start__ end____ width___ exp.time_
  8 omega  -94.00    0.00   0.5000   15.0000
omega____ theta____ kappa____ phi______ frames
    -      -23.2957  -57.0000    0.0000 188

;
_diffrn_measurement_device 'CCD camera on \k-goniostat'
_diffrn_measurement_device_type KappaCCD
_diffrn_measurement_method omega-scan
_diffrn_orient_matrix_UB_11 -0.0009465000
_diffrn_orient_matrix_UB_12 0.0051255000
_diffrn_orient_matrix_UB_13 -0.0579981000
_diffrn_orient_matrix_UB_21 0.0119120000
_diffrn_orient_matrix_UB_22 -0.0970948000
_diffrn_orient_matrix_UB_23 0.0032130000
_diffrn_orient_matrix_UB_31 -0.0985165000
_diffrn_orient_matrix_UB_32 0.0016360000
_diffrn_orient_matrix_UB_33 0.0029482000
_diffrn_radiation_collimation 0.5
_diffrn_radiation_monochromator graphite
_diffrn_radiation_source 'fine-focus sealed tube'
_diffrn_radiation_type 'Mo K\a'
_diffrn_radiation_wavelength 0.71073
_diffrn_reflns_av_R_equivalents 0.0252
_diffrn_reflns_av_sigmaI/netI 0.0357
_diffrn_reflns_limit_h_max 9
_diffrn_reflns_limit_h_min -8
_diffrn_reflns_limit_k_max 9
_diffrn_reflns_limit_k_min -9
_diffrn_reflns_limit_l_max 15
_diffrn_reflns_limit_l_min -12
_diffrn_reflns_number 5515
_diffrn_reflns_theta_full 26.37
_diffrn_reflns_theta_max 26.37
_diffrn_reflns_theta_min 4.12
_diffrn_source_current 40
_diffrn_source_type 'Spellman generator'
_diffrn_source_voltage 50
_exptl_absorpt_coefficient_mu 0.224
_exptl_absorpt_correction_T_max 1.00000
_exptl_absorpt_correction_T_min 0.87757
_exptl_absorpt_correction_type multi-scan
_exptl_absorpt_process_details
;
CrysAlisPro, Agilent Technologies,
Version 1.171.37.33 (release 27-03-2014 CrysAlis171 .NET)
(compiled Mar 27 2014,17:12:48)
Empirical absorption correction using spherical harmonics,
 implemented in SCALE3 ABSPACK scaling algorithm.
;
_exptl_crystal_colour colorless
_exptl_crystal_density_diffrn 1.522
_exptl_crystal_density_method 'not measured'
_exptl_crystal_description plate
_exptl_crystal_F_000 308
_exptl_crystal_size_max 0.39
_exptl_crystal_size_mid 0.12
_exptl_crystal_size_min 0.01
_refine_diff_density_max 0.303
_refine_diff_density_min -0.242
_refine_diff_density_rms 0.048
_refine_ls_extinction_method none
_refine_ls_goodness_of_fit_ref 1.036
_refine_ls_hydrogen_treatment mixed
_refine_ls_matrix_type full
_refine_ls_number_parameters 220
_refine_ls_number_reflns 2622
_refine_ls_number_restraints 0
_refine_ls_restrained_S_all 1.036
_refine_ls_R_factor_all 0.0499
_refine_ls_R_factor_gt 0.0387
_refine_ls_shift/su_max 0.000
_refine_ls_shift/su_mean 0.000
_refine_ls_structure_factor_coef Fsqd
_refine_ls_weighting_details 'calc w=1/[\s^2^(Fo^2^)+(0.0512P)^2^+0.1133P] where P=(Fo^2^+2Fc^2^)/3'
_refine_ls_weighting_scheme calc
_refine_ls_wR_factor_gt 0.0939
_refine_ls_wR_factor_ref 0.1035
_reflns_number_gt 2141
_reflns_number_total 2622
_reflns_threshold_expression >2\s(I)
_cod_data_source_file ic6b00602_si_002.cif
_cod_data_source_block 2b
_cod_original_cell_volume 646.34(6)
_cod_database_code 4347785

loop_
_symmetry_equiv_pos_as_xyz
'x, y, z'
'-x, -y, -z'

loop_
_atom_site_label
_atom_site_type_symbol
_atom_site_fract_x
_atom_site_fract_y
_atom_site_fract_z
_atom_site_U_iso_or_equiv
_atom_site_adp_type
_atom_site_occupancy
_atom_site_symmetry_multiplicity
_atom_site_calc_flag
Si1 Si 0.78595(7) 0.24820(7) 0.16184(4) 0.03034(16) Uani 1 1 d
O5 O 1.10508(17) -0.00521(16) 0.14692(10) 0.0310(3) Uani 1 1 d
O1 O 0.59239(17) 0.2191(2) 0.35456(10) 0.0383(4) Uani 1 1 d
O6 O 1.22116(18) 0.06265(18) 0.30113(12) 0.0386(3) Uani 1 1 d
O2 O 0.64479(18) 0.3126(2) 0.51573(11) 0.0399(4) Uani 1 1 d
O3 O 0.3377(2) 0.2984(2) 0.64712(12) 0.0502(4) Uani 1 1 d
N3 N 1.2489(2) -0.2293(2) 0.26756(14) 0.0308(4) Uani 1 1 d
N1 N 0.3673(2) 0.2167(2) 0.47755(14) 0.0350(4) Uani 1 1 d
O4 O 0.1004(2) 0.2321(3) 0.56721(15) 0.0691(6) Uani 1 1 d
N2 N 0.2629(2) 0.2539(2) 0.57070(14) 0.0387(4) Uani 1 1 d
C2 C 0.5474(2) 0.2571(2) 0.45563(14) 0.0277(4) Uani 1 1 d
C4 C 1.1890(2) -0.0441(2) 0.24029(15) 0.0274(4) Uani 1 1 d
C1 C 0.7849(3) 0.2339(3) 0.31593(17) 0.0363(5) Uani 1 1 d
C3 C 1.0375(3) 0.1906(2) 0.11491(17) 0.0315(4) Uani 1 1 d
C5 C 0.6964(4) 0.4861(3) 0.1075(2) 0.0474(6) Uani 1 1 d
C6 C 0.6467(4) 0.0792(4) 0.1191(2) 0.0505(6) Uani 1 1 d
N4 N 1.1870(2) -0.3745(2) 0.22624(14) 0.0403(4) Uani 1 1 d
O8 O 1.1105(3) -0.3508(2) 0.14070(15) 0.0687(6) Uani 1 1 d
O7 O 1.2222(3) -0.5190(2) 0.28107(16) 0.0823(7) Uani 1 1 d
H3A H 1.047(3) 0.200(3) 0.0364(18) 0.033(5) Uiso 1 1 d
H3B H 1.118(3) 0.260(3) 0.1449(17) 0.033(5) Uiso 1 1 d
H1B H 0.824(3) 0.339(3) 0.3411(17) 0.035(5) Uiso 1 1 d
H1A H 0.855(3) 0.130(3) 0.3482(17) 0.032(5) Uiso 1 1 d
H6B H 0.519(4) 0.106(4) 0.142(2) 0.067(8) Uiso 1 1 d
H6A H 0.689(4) -0.033(4) 0.150(2) 0.073(9) Uiso 1 1 d
H6C H 0.648(4) 0.087(4) 0.043(3) 0.076(9) Uiso 1 1 d
H5C H 0.766(4) 0.569(4) 0.128(3) 0.081(10) Uiso 1 1 d
H5B H 0.704(4) 0.498(4) 0.033(3) 0.075(9) Uiso 1 1 d
H5A H 0.570(4) 0.517(4) 0.129(2) 0.077(9) Uiso 1 1 d
H2 H 1.293(3) -0.262(3) 0.325(2) 0.041(6) Uiso 1 1 d
H1 H 0.312(3) 0.192(3) 0.431(2) 0.045(7) Uiso 1 1 d

loop_
_atom_site_aniso_label
_atom_site_aniso_U_11
_atom_site_aniso_U_22
_atom_site_aniso_U_33
_atom_site_aniso_U_23
_atom_site_aniso_U_13
_atom_site_aniso_U_12
Si1 0.0314(3) 0.0341(3) 0.0259(3) -0.0057(2) 0.0009(2) -0.0046(2)
O5 0.0381(7) 0.0275(7) 0.0271(7) -0.0048(5) -0.0046(5) -0.0011(5)
O1 0.0314(6) 0.0616(9) 0.0264(7) -0.0172(6) 0.0036(5) -0.0132(6)
O6 0.0459(7) 0.0352(7) 0.0393(8) -0.0125(6) -0.0077(6) -0.0120(6)
O2 0.0387(7) 0.0583(9) 0.0259(7) -0.0088(6) -0.0047(6) -0.0137(6)
O3 0.0551(9) 0.0701(11) 0.0281(8) -0.0168(7) 0.0046(7) -0.0110(8)
N3 0.0381(8) 0.0295(8) 0.0259(9) -0.0050(7) -0.0107(7) -0.0030(6)
N1 0.0310(8) 0.0525(11) 0.0243(8) -0.0128(8) 0.0005(7) -0.0087(7)
O4 0.0353(8) 0.1197(17) 0.0570(11) -0.0239(11) 0.0119(7) -0.0193(9)
N2 0.0389(9) 0.0446(10) 0.0318(9) -0.0064(8) 0.0054(7) -0.0041(7)
C2 0.0316(9) 0.0293(9) 0.0215(9) -0.0027(7) -0.0031(7) -0.0008(7)
C4 0.0253(8) 0.0309(9) 0.0273(9) -0.0061(7) 0.0016(7) -0.0065(7)
C1 0.0294(9) 0.0487(13) 0.0313(10) -0.0073(9) 0.0021(8) -0.0055(9)
C3 0.0367(10) 0.0262(9) 0.0303(11) 0.0002(8) 0.0017(8) -0.0033(8)
C5 0.0463(13) 0.0471(14) 0.0445(14) -0.0007(11) 0.0004(11) 0.0045(11)
C6 0.0522(14) 0.0626(17) 0.0433(14) -0.0183(13) 0.0046(11) -0.0226(12)
N4 0.0566(10) 0.0286(9) 0.0373(10) -0.0094(7) -0.0148(8) -0.0019(7)
O8 0.1190(15) 0.0368(9) 0.0556(11) -0.0077(8) -0.0510(11) -0.0095(9)
O7 0.154(2) 0.0267(9) 0.0689(13) 0.0033(8) -0.0529(13) -0.0113(10)

loop_
_atom_type_symbol
_atom_type_description
_atom_type_scat_dispersion_real
_atom_type_scat_dispersion_imag
_atom_type_scat_source
C C 0.0033 0.0016 'International Tables Vol C Tables 4.2.6.8 and 6.1.1.4'
H H 0.0000 0.0000 'International Tables Vol C Tables 4.2.6.8 and 6.1.1.4'
N N 0.0061 0.0033 'International Tables Vol C Tables 4.2.6.8 and 6.1.1.4'
O O 0.0106 0.0060 'International Tables Vol C Tables 4.2.6.8 and 6.1.1.4'
Si Si 0.0817 0.0704 'International Tables Vol C Tables 4.2.6.8 and 6.1.1.4'

loop_
_geom_angle_atom_site_label_1
_geom_angle_atom_site_label_2
_geom_angle_atom_site_label_3
_geom_angle
C6 Si1 C5 112.41(14)
C6 Si1 C1 110.04(12)
C5 Si1 C1 108.64(11)
C6 Si1 C3 109.53(10)
C5 Si1 C3 109.68(10)
C1 Si1 C3 106.36(9)
C4 O5 C3 116.38(14)
C2 O1 C1 116.71(14)
N4 N3 C4 127.11(16)
N4 N3 H2 109.8(17)
C4 N3 H2 119.2(16)
N2 N1 C2 124.49(16)
N2 N1 H1 114.8(18)
C2 N1 H1 119.3(18)
O3 N2 O4 126.58(17)
O3 N2 N1 119.35(16)
O4 N2 N1 114.03(17)
O2 C2 O1 126.20(17)
O2 C2 N1 127.32(16)
O1 C2 N1 106.47(15)
O6 C4 O5 126.87(17)
O6 C4 N3 118.60(17)
O5 C4 N3 114.51(15)
O1 C1 Si1 106.48(12)
O1 C1 H1B 109.6(12)
Si1 C1 H1B 112.4(13)
O1 C1 H1A 105.2(13)
Si1 C1 H1A 113.9(12)
H1B C1 H1A 108.9(18)
O5 C3 Si1 110.46(12)
O5 C3 H3A 103.0(12)
Si1 C3 H3A 110.1(11)
O5 C3 H3B 107.5(12)
Si1 C3 H3B 112.8(11)
H3A C3 H3B 112.5(17)
Si1 C5 H5C 112.1(19)
Si1 C5 H5B 110.1(18)
H5C C5 H5B 106(3)
Si1 C5 H5A 111.0(18)
H5C C5 H5A 110(2)
H5B C5 H5A 108(2)
Si1 C6 H6B 110.9(16)
Si1 C6 H6A 110.4(19)
H6B C6 H6A 107(2)
Si1 C6 H6C 109.5(19)
H6B C6 H6C 106(2)
H6A C6 H6C 113(3)
O8 N4 O7 125.67(18)
O8 N4 N3 119.86(17)
O7 N4 N3 114.42(17)

loop_
_geom_bond_atom_site_label_1
_geom_bond_atom_site_label_2
_geom_bond_distance
Si1 C6 1.848(2)
Si1 C5 1.851(2)
Si1 C1 1.883(2)
Si1 C3 1.8836(19)
O5 C4 1.308(2)
O5 C3 1.479(2)
O1 C2 1.318(2)
O1 C1 1.462(2)
O6 C4 1.200(2)
O2 C2 1.188(2)
O3 N2 1.205(2)
N3 N4 1.378(2)
N3 C4 1.388(2)
N3 H2 0.78(2)
N1 N2 1.371(2)
N1 C2 1.383(2)
N1 H1 0.77(2)
O4 N2 1.211(2)
C1 H1B 0.95(2)
C1 H1A 0.92(2)
C3 H3A 0.96(2)
C3 H3B 0.94(2)
C5 H5C 0.91(3)
C5 H5B 0.91(3)
C5 H5A 0.94(3)
C6 H6B 0.95(3)
C6 H6A 0.89(3)
C6 H6C 0.93(3)
N4 O8 1.195(2)
N4 O7 1.201(2)

loop_
_geom_torsion_atom_site_label_1
_geom_torsion_atom_site_label_2
_geom_torsion_atom_site_label_3
_geom_torsion_atom_site_label_4
_geom_torsion
C2 N1 N2 O3 -12.1(3)
C2 N1 N2 O4 169.95(19)
C1 O1 C2 O2 4.9(3)
C1 O1 C2 N1 -174.18(16)
N2 N1 C2 O2 7.5(3)
N2 N1 C2 O1 -173.44(17)
C3 O5 C4 O6 -2.1(3)
C3 O5 C4 N3 179.55(14)
N4 N3 C4 O6 161.94(18)
N4 N3 C4 O5 -19.6(3)
C2 O1 C1 Si1 -162.10(14)
C6 Si1 C1 O1 -43.57(18)
C5 Si1 C1 O1 79.89(17)
C3 Si1 C1 O1 -162.11(13)
C4 O5 C3 Si1 -93.32(16)
C6 Si1 C3 O5 -49.81(18)
C5 Si1 C3 O5 -173.62(14)
C1 Si1 C3 O5 69.07(15)
C4 N3 N4 O8 20.5(3)
C4 N3 N4 O7 -161.7(2)
